data_2234507
loop_
_publ_author_name
'Cao, Gang'
'Guo, Ting'
'Xu, Sen'

_publ_section_title
;
 Bis[(1<i>H</i>-1,2,3-benzotriazol-1-yl)methyl
 2,2-dimethylpropanoato-\k<i>N</i>^3^]dichloridocopper(II)
;
_journal_coeditor_code BH2425
_journal_issue 5
_journal_name_full 'Acta Crystallographica Section E'
_journal_page_first m607
_journal_paper_doi 10.1107/S1600536812015486
_journal_volume 68
_journal_year 2012
_chemical_formula_iupac '[Cu Cl2 (C12 H15 N3 O2)2]'
_chemical_formula_moiety 'C24 H30 Cl2 Cu N6 O4'
_chemical_formula_sum 'C24 H30 Cl2 Cu N6 O4'
_chemical_formula_weight 600.98
_chemical_name_systematic
;
Bis[(1<i>H</i>-1,2,3-benzotriazol-1-yl)methyl
2,2-dimethylpropanoato-\k<i>N</i>^3^]dichloridocopper(II)
;
_space_group_IT_number 14
_symmetry_cell_setting monoclinic
_symmetry_space_group_name_Hall '-P 2ybc'
_symmetry_space_group_name_H-M 'P 1 21/c 1'
_atom_sites_solution_hydrogens geom
_atom_sites_solution_primary direct
_atom_sites_solution_secondary difmap
_cell_angle_alpha 90.00
_cell_angle_beta 96.499(14)
_cell_angle_gamma 90.00
_cell_formula_units_Z 2
_cell_length_a 10.1929(19)
_cell_length_b 14.576(2)
_cell_length_c 9.2565(15)
_cell_measurement_reflns_used 3200
_cell_measurement_temperature 296(2)
_cell_measurement_theta_max 26.61
_cell_measurement_theta_min 2.45
_cell_volume 1366.4(4)
_computing_cell_refinement 'SAINT (Bruker, 1998)'
_computing_data_collection 'SMART (Bruker, 1998)'
_computing_data_reduction 'SAINT (Bruker, 1998)'
_computing_molecular_graphics 'DIAMOND (Brandenburg, 1999)'
_computing_publication_material 'SHELXTL (Sheldrick, 2008)'
_computing_structure_refinement 'SHELXL97 (Sheldrick, 2008)'
_computing_structure_solution 'SHELXS97 (Sheldrick, 2008)'
_diffrn_ambient_temperature 296(2)
_diffrn_detector_area_resol_mean 10.0
_diffrn_measured_fraction_theta_full 1.000
_diffrn_measured_fraction_theta_max 1.000
_diffrn_measurement_device_type 'Bruker SMART APEX CCD area-detector'
_diffrn_measurement_method '\f and \w scans'
_diffrn_radiation_monochromator graphite
_diffrn_radiation_source 'fine-focus sealed tube'
_diffrn_radiation_type MoK\a
_diffrn_radiation_wavelength 0.71073
_diffrn_reflns_av_R_equivalents 0.0484
_diffrn_reflns_av_sigmaI/netI 0.0475
_diffrn_reflns_limit_h_max 12
_diffrn_reflns_limit_h_min -11
_diffrn_reflns_limit_k_max 17
_diffrn_reflns_limit_k_min -17
_diffrn_reflns_limit_l_max 11
_diffrn_reflns_limit_l_min -10
_diffrn_reflns_number 9798
_diffrn_reflns_theta_full 24.99
_diffrn_reflns_theta_max 24.99
_diffrn_reflns_theta_min 2.01
_exptl_absorpt_coefficient_mu 1.036
_exptl_absorpt_correction_T_max 0.8275
_exptl_absorpt_correction_T_min 0.8196
_exptl_absorpt_correction_type multi-scan
_exptl_absorpt_process_details '(SABADS; Sheldrick, 1996)'
_exptl_crystal_colour Blue
_exptl_crystal_density_diffrn 1.461
_exptl_crystal_density_method 'not measured'
_exptl_crystal_description Block
_exptl_crystal_F_000 622
_exptl_crystal_size_max 0.20
_exptl_crystal_size_mid 0.20
_exptl_crystal_size_min 0.19
_refine_diff_density_max 0.261
_refine_diff_density_min -0.389
_refine_ls_extinction_method none
_refine_ls_goodness_of_fit_ref 1.153
_refine_ls_hydrogen_treatment constr
_refine_ls_matrix_type full
_refine_ls_number_constraints 0
_refine_ls_number_parameters 172
_refine_ls_number_reflns 2412
_refine_ls_number_restraints 0
_refine_ls_restrained_S_all 1.153
_refine_ls_R_factor_all 0.0652
_refine_ls_R_factor_gt 0.0520
_refine_ls_shift/su_max 0.000
_refine_ls_shift/su_mean 0.000
_refine_ls_structure_factor_coef Fsqd
_refine_ls_weighting_details 'calc w=1/[\s^2^(Fo^2^)+(0.0095P)^2^+1.8659P] where P=(Fo^2^+2Fc^2^)/3'
_refine_ls_weighting_scheme calc
_refine_ls_wR_factor_gt 0.0967
_refine_ls_wR_factor_ref 0.1014
_reflns_number_gt 2025
_reflns_number_total 2412
_reflns_threshold_expression I>2\s(I)
_cod_data_source_file bh2425.cif
_cod_data_source_block I
_cod_original_sg_symbol_H-M 'P 21/c'
_cod_database_code 2234507
_cod_database_fobs_code 2234507

loop_
_symmetry_equiv_pos_as_xyz
'x, y, z'
'-x, y+1/2, -z+1/2'
'-x, -y, -z'
'x, -y-1/2, z-1/2'

loop_
_atom_site_type_symbol
_atom_site_label
_atom_site_fract_x
_atom_site_fract_y
_atom_site_fract_z
_atom_site_U_iso_or_equiv
_atom_site_adp_type
_atom_site_calc_flag
_atom_site_refinement_flags
_atom_site_occupancy
_atom_site_symmetry_multiplicity
C C1 0.3811(3) -0.0246(3) 0.2886(4) 0.0350(8) Uani d . 1 1
C C2 0.3663(4) -0.1197(3) 0.2948(4) 0.0413(9) Uani d . 1 1
H H2 0.3859 -0.1575 0.2192 0.050 Uiso calc R 1 1
C C3 0.3216(4) -0.1545(3) 0.4170(4) 0.0488(10) Uani d . 1 1
H H3 0.3111 -0.2176 0.4246 0.059 Uiso calc R 1 1
C C4 0.2909(4) -0.0983(3) 0.5317(4) 0.0503(11) Uani d . 1 1
H H4 0.2610 -0.1253 0.6129 0.060 Uiso calc R 1 1
C C5 0.3036(4) -0.0055(3) 0.5273(4) 0.0459(10) Uani d . 1 1
H H5 0.2829 0.0320 0.6028 0.055 Uiso calc R 1 1
C C6 0.3496(3) 0.0301(3) 0.4023(4) 0.0350(8) Uani d . 1 1
C C7 0.3690(4) 0.2011(3) 0.4420(4) 0.0436(10) Uani d . 1 1
H H7A 0.4024 0.1906 0.5430 0.052 Uiso calc R 1 1
H H7B 0.4236 0.2477 0.4037 0.052 Uiso calc R 1 1
C C8 0.2046(4) 0.3077(3) 0.3507(4) 0.0442(10) Uani d . 1 1
C C9 0.0678(4) 0.3415(3) 0.3700(4) 0.0441(10) Uani d . 1 1
C C10 -0.0319(4) 0.2630(3) 0.3583(6) 0.0661(14) Uani d . 1 1
H H10A -0.0393 0.2379 0.2619 0.099 Uiso calc R 1 1
H H10B -0.1165 0.2857 0.3783 0.099 Uiso calc R 1 1
H H10C -0.0029 0.2161 0.4274 0.099 Uiso calc R 1 1
C C11 0.0769(4) 0.3834(3) 0.5231(5) 0.0570(12) Uani d . 1 1
H H11A 0.1074 0.3378 0.5937 0.085 Uiso calc R 1 1
H H11B -0.0088 0.4047 0.5417 0.085 Uiso calc R 1 1
H H11C 0.1375 0.4340 0.5294 0.085 Uiso calc R 1 1
C C12 0.0271(5) 0.4150(3) 0.2566(5) 0.0610(13) Uani d . 1 1
H H12A 0.0880 0.4654 0.2690 0.092 Uiso calc R 1 1
H H12B -0.0602 0.4363 0.2683 0.092 Uiso calc R 1 1
H H12C 0.0279 0.3895 0.1611 0.092 Uiso calc R 1 1
Cl Cl1 0.31996(11) -0.08447(8) -0.06653(11) 0.0563(3) Uani d . 1 1
Cu Cu1 0.5000 0.0000 0.0000 0.03856(19) Uani d S 1 2
N N1 0.4260(3) 0.0325(2) 0.1866(3) 0.0398(8) Uani d . 1 1
N N2 0.4237(3) 0.1178(2) 0.2304(3) 0.0414(8) Uani d . 1 1
N N3 0.3767(3) 0.1173(2) 0.3608(3) 0.0375(7) Uani d . 1 1
O O1 0.2367(3) 0.23282(18) 0.4335(3) 0.0461(7) Uani d . 1 1
O O2 0.2812(3) 0.3406(2) 0.2781(4) 0.0846(12) Uani d . 1 1

loop_
_atom_site_aniso_label
_atom_site_aniso_U_11
_atom_site_aniso_U_22
_atom_site_aniso_U_33
_atom_site_aniso_U_12
_atom_site_aniso_U_13
_atom_site_aniso_U_23
C1 0.0313(19) 0.040(2) 0.0332(19) 0.0021(16) 0.0034(15) -0.0014(16)
C2 0.042(2) 0.043(2) 0.038(2) 0.0008(18) 0.0036(17) -0.0064(18)
C3 0.048(2) 0.047(3) 0.049(2) -0.005(2) -0.0013(19) 0.005(2)
C4 0.052(3) 0.060(3) 0.040(2) -0.010(2) 0.0068(19) 0.007(2)
C5 0.045(2) 0.057(3) 0.037(2) 0.000(2) 0.0082(17) -0.003(2)
C6 0.032(2) 0.041(2) 0.033(2) 0.0044(17) 0.0076(15) -0.0002(17)
C7 0.039(2) 0.043(2) 0.049(2) 0.0064(18) 0.0088(18) -0.0093(19)
C8 0.053(3) 0.041(2) 0.040(2) 0.001(2) 0.0164(19) 0.0003(19)
C9 0.044(2) 0.041(2) 0.049(2) 0.0072(19) 0.0108(18) 0.0018(19)
C10 0.047(3) 0.061(3) 0.092(4) 0.000(2) 0.014(3) 0.004(3)
C11 0.061(3) 0.057(3) 0.056(3) 0.020(2) 0.020(2) 0.000(2)
C12 0.062(3) 0.064(3) 0.057(3) 0.018(2) 0.007(2) 0.009(2)
Cl1 0.0553(7) 0.0696(8) 0.0458(6) -0.0151(6) 0.0141(5) -0.0123(5)
Cu1 0.0461(4) 0.0381(4) 0.0336(4) 0.0010(3) 0.0136(3) -0.0033(3)
N1 0.0450(19) 0.0386(19) 0.0374(18) 0.0017(15) 0.0107(14) -0.0057(15)
N2 0.046(2) 0.041(2) 0.0382(18) 0.0028(15) 0.0132(15) -0.0009(15)
N3 0.0396(18) 0.0411(19) 0.0328(16) 0.0078(15) 0.0087(13) -0.0043(14)
O1 0.0432(16) 0.0388(16) 0.0592(17) 0.0125(13) 0.0189(13) 0.0043(14)
O2 0.078(2) 0.085(3) 0.102(3) 0.034(2) 0.054(2) 0.048(2)

loop_
_atom_type_symbol
_atom_type_description
_atom_type_scat_dispersion_real
_atom_type_scat_dispersion_imag
_atom_type_scat_source
C C 0.0033 0.0016 'International Tables Vol C Tables 4.2.6.8 and 6.1.1.4'
H H 0.0000 0.0000 'International Tables Vol C Tables 4.2.6.8 and 6.1.1.4'
O O 0.0106 0.0060 'International Tables Vol C Tables 4.2.6.8 and 6.1.1.4'
N N 0.0061 0.0033 'International Tables Vol C Tables 4.2.6.8 and 6.1.1.4'
Cu Cu 0.3201 1.2651 'International Tables Vol C Tables 4.2.6.8 and 6.1.1.4'
Cl Cl 0.1484 0.1585 'International Tables Vol C Tables 4.2.6.8 and 6.1.1.4'

loop_
_geom_angle_atom_site_label_1
_geom_angle_atom_site_label_2
_geom_angle_atom_site_label_3
_geom_angle_site_symmetry_1
_geom_angle_site_symmetry_3
_geom_angle
N1 C1 C6 . . 107.3(3)
N1 C1 C2 . . 132.4(3)
C6 C1 C2 . . 120.3(4)
C3 C2 C1 . . 116.8(4)
C3 C2 H2 . . 121.6
C1 C2 H2 . . 121.6
C2 C3 C4 . . 122.3(4)
C2 C3 H3 . . 118.8
C4 C3 H3 . . 118.8
C5 C4 C3 . . 121.8(4)
C5 C4 H4 . . 119.1
C3 C4 H4 . . 119.1
C4 C5 C6 . . 115.9(4)
C4 C5 H5 . . 122.1
C6 C5 H5 . . 122.1
N3 C6 C1 . . 104.5(3)
N3 C6 C5 . . 132.6(4)
C1 C6 C5 . . 122.9(4)
O1 C7 N3 . . 110.8(3)
O1 C7 H7A . . 109.5
N3 C7 H7A . . 109.5
O1 C7 H7B . . 109.5
N3 C7 H7B . . 109.5
H7A C7 H7B . . 108.1
O2 C8 O1 . . 121.0(4)
O2 C8 C9 . . 127.6(4)
O1 C8 C9 . . 111.4(3)
C8 C9 C12 . . 109.3(3)
C8 C9 C10 . . 111.4(3)
C12 C9 C10 . . 110.5(4)
C8 C9 C11 . . 106.3(3)
C12 C9 C11 . . 109.8(3)
C10 C9 C11 . . 109.5(4)
C9 C10 H10A . . 109.5
C9 C10 H10B . . 109.5
H10A C10 H10B . . 109.5
C9 C10 H10C . . 109.5
H10A C10 H10C . . 109.5
H10B C10 H10C . . 109.5
C9 C11 H11A . . 109.5
C9 C11 H11B . . 109.5
H11A C11 H11B . . 109.5
C9 C11 H11C . . 109.5
H11A C11 H11C . . 109.5
H11B C11 H11C . . 109.5
C9 C12 H12A . . 109.5
C9 C12 H12B . . 109.5
H12A C12 H12B . . 109.5
C9 C12 H12C . . 109.5
H12A C12 H12C . . 109.5
H12B C12 H12C . . 109.5
N1 Cu1 N1 3_655 . 180.0
N1 Cu1 Cl1 3_655 . 90.55(9)
N1 Cu1 Cl1 . . 89.45(9)
N1 Cu1 Cl1 3_655 3_655 89.45(9)
N1 Cu1 Cl1 . 3_655 90.55(9)
Cl1 Cu1 Cl1 . 3_655 180.0
N2 N1 C1 . . 110.1(3)
N2 N1 Cu1 . . 120.7(2)
C1 N1 Cu1 . . 129.1(3)
N1 N2 N3 . . 107.0(3)
N2 N3 C6 . . 111.2(3)
N2 N3 C7 . . 120.5(3)
C6 N3 C7 . . 128.1(3)
C8 O1 C7 . . 117.5(3)

loop_
_geom_bond_atom_site_label_1
_geom_bond_atom_site_label_2
_geom_bond_site_symmetry_2
_geom_bond_distance
C1 N1 . 1.375(5)
C1 C6 . 1.386(5)
C1 C2 . 1.396(5)
C2 C3 . 1.364(5)
C2 H2 . 0.9300
C3 C4 . 1.404(6)
C3 H3 . 0.9300
C4 C5 . 1.360(6)
C4 H4 . 0.9300
C5 C6 . 1.397(5)
C5 H5 . 0.9300
C6 N3 . 1.365(5)
C7 O1 . 1.418(4)
C7 N3 . 1.442(5)
C7 H7A . 0.9700
C7 H7B . 0.9700
C8 O2 . 1.188(5)
C8 O1 . 1.352(5)
C8 C9 . 1.508(5)
C9 C12 . 1.524(5)
C9 C10 . 1.526(6)
C9 C11 . 1.536(5)
C10 H10A . 0.9600
C10 H10B . 0.9600
C10 H10C . 0.9600
C11 H11A . 0.9600
C11 H11B . 0.9600
C11 H11C . 0.9600
C12 H12A . 0.9600
C12 H12B . 0.9600
C12 H12C . 0.9600
Cl1 Cu1 . 2.2377(11)
Cu1 N1 3_655 2.018(3)
Cu1 N1 . 2.018(3)
Cu1 Cl1 3_655 2.2377(11)
N1 N2 . 1.309(4)
N2 N3 . 1.347(4)

loop_
_geom_torsion_atom_site_label_1
_geom_torsion_atom_site_label_2
_geom_torsion_atom_site_label_3
_geom_torsion_atom_site_label_4
_geom_torsion_site_symmetry_1
_geom_torsion
N1 C1 C2 C3 . 178.1(4)
C6 C1 C2 C3 . -0.8(5)
C1 C2 C3 C4 . 0.4(6)
C2 C3 C4 C5 . 0.2(6)
C3 C4 C5 C6 . -0.3(6)
N1 C1 C6 N3 . 0.4(4)
C2 C1 C6 N3 . 179.5(3)
N1 C1 C6 C5 . -178.4(3)
C2 C1 C6 C5 . 0.7(6)
C4 C5 C6 N3 . -178.6(4)
C4 C5 C6 C1 . -0.1(6)
O2 C8 C9 C12 . 12.0(6)
O1 C8 C9 C12 . -170.4(3)
O2 C8 C9 C10 . 134.4(5)
O1 C8 C9 C10 . -48.0(5)
O2 C8 C9 C11 . -106.5(5)
O1 C8 C9 C11 . 71.2(4)
C6 C1 N1 N2 . 0.0(4)
C2 C1 N1 N2 . -179.0(4)
C6 C1 N1 Cu1 . 175.6(2)
C2 C1 N1 Cu1 . -3.4(6)
Cl1 Cu1 N1 N2 . -131.5(3)
Cl1 Cu1 N1 N2 3_655 48.5(3)
Cl1 Cu1 N1 C1 . 53.3(3)
Cl1 Cu1 N1 C1 3_655 -126.7(3)
C1 N1 N2 N3 . -0.3(4)
Cu1 N1 N2 N3 . -176.4(2)
N1 N2 N3 C6 . 0.6(4)
N1 N2 N3 C7 . 176.6(3)
C1 C6 N3 N2 . -0.6(4)
C5 C6 N3 N2 . 178.0(4)
C1 C6 N3 C7 . -176.2(3)
C5 C6 N3 C7 . 2.5(7)
O1 C7 N3 N2 . 104.3(4)
O1 C7 N3 C6 . -80.5(5)
O2 C8 O1 C7 . 6.4(6)
C9 C8 O1 C7 . -171.4(3)
N3 C7 O1 C8 . -107.4(4)
